data_7133704
loop_
_publ_author_name
'Nicholson, Kieran'
'McOnie, Sarah L.'
'Langer, Thomas'
'Nichol, Gary S.'
'Thomas, Stephen P.'

_publ_section_title
;
 Borane-catalysed C2-selective indole reductive functionalisation.
;
_journal_issue 77
_journal_name_full 'Chemical communications (Cambridge, England)'
_journal_page_first 10748
_journal_page_last 10751
_journal_paper_doi 10.1039/d4cc03880k
_journal_volume 60
_journal_year 2024
_chemical_formula_moiety 'C17 H22 N2 O2'
_chemical_formula_sum 'C17 H22 N2 O2'
_chemical_formula_weight 286.36
_space_group_crystal_system monoclinic
_space_group_IT_number 14
_space_group_name_Hall '-P 2yn'
_space_group_name_H-M_alt 'P 1 21/n 1'
_atom_sites_solution_hydrogens difmap
_atom_sites_solution_primary dual
_audit_creation_date 2021-07-29
_audit_creation_method
;
Olex2 1.3-beta
(compiled 2020.11.12 svn.r5f609507 for OlexSys, GUI svn.r6272)
;
_audit_update_record
;
2024-07-31 deposited with the CCDC.	2024-08-30 downloaded from the CCDC.
;
_cell_angle_alpha 90
_cell_angle_beta 91.050(2)
_cell_angle_gamma 90
_cell_formula_units_Z 4
_cell_length_a 8.5689(2)
_cell_length_b 14.0796(4)
_cell_length_c 12.6116(3)
_cell_measurement_reflns_used 12906
_cell_measurement_temperature 120.01(10)
_cell_measurement_theta_max 29.5230
_cell_measurement_theta_min 4.0740
_cell_volume 1521.29(7)
_computing_cell_refinement 'CrysAlisPro 1.171.41.99a (Rigaku OD, 2021)'
_computing_data_collection 'CrysAlisPro 1.171.41.99a (Rigaku OD, 2021)'
_computing_data_reduction 'CrysAlisPro 1.171.41.99a (Rigaku OD, 2021)'
_computing_molecular_graphics 'Olex2 1.3-beta (Dolomanov et al., 2009)'
_computing_publication_material 'Olex2 1.3-beta (Dolomanov et al., 2009)'
_computing_structure_refinement 'SHELXL 2018/3 (Sheldrick, 2015)'
_computing_structure_solution 'SHELXT 2018/2 (Sheldrick, 2018)'
_diffrn_ambient_environment N~2~
_diffrn_ambient_temperature 120.01(10)
_diffrn_detector 'CCD plate'
_diffrn_detector_area_resol_mean 5.1574
_diffrn_detector_type Atlas
_diffrn_measured_fraction_theta_full 0.996
_diffrn_measured_fraction_theta_max 0.931
_diffrn_measurement_details
;
List of Runs (angles in degrees, time in seconds):

  # Type    Start    End  Width  t~exp~   \w     \q     \k     \f   Frames
#--------------------------------------------------------------------------
  1  \w     -6.00  57.00   1.00    5.00    --   10.84-111.00  30.00   63
  2  \w    -41.00  21.00   1.00    5.00    --   -9.27  77.00-180.00   62
  3  \w    -15.00  31.00   1.00    5.00    --   -9.27 -99.00-120.00   46
  4  \w    -41.00  21.00   1.00    5.00    --   -9.27  77.00-150.00   62
  5  \w    -36.00  61.00   1.00    5.00    --   -9.27  57.00  90.00   97
  6  \w    -15.00  31.00   1.00    5.00    --   -9.27 -99.00 -60.00   46
  7  \w    -12.00  83.00   1.00    5.00    --   10.84  38.00 -90.00   95
  8  \w    -42.00  42.00   1.00    5.00    --   10.84 -77.00 -30.00   84
  9  \w    -15.00  10.00   1.00    5.00    --   -9.27 -99.00  90.00   25
 10  \w    -16.00  81.00   1.00    5.00    --   10.84  57.00  30.00   97
 11  \w    -16.00  81.00   1.00    5.00    --   10.84  57.00 120.00   97
;
_diffrn_measurement_device 'four-circle diffractometer'
_diffrn_measurement_device_type 'Rigaku Oxford Diffraction SuperNova'
_diffrn_measurement_method '\w scans'
_diffrn_orient_matrix_type 'CrysAlisPro convention (1999,Acta A55,543-557)'
_diffrn_orient_matrix_UB_11 -0.0758446000
_diffrn_orient_matrix_UB_12 -0.0108294000
_diffrn_orient_matrix_UB_13 0.0180880000
_diffrn_orient_matrix_UB_21 0.0223485000
_diffrn_orient_matrix_UB_22 -0.0481063000
_diffrn_orient_matrix_UB_23 0.0072541000
_diffrn_orient_matrix_UB_31 0.0245625000
_diffrn_orient_matrix_UB_32 0.0103196000
_diffrn_orient_matrix_UB_33 0.0527629000
_diffrn_radiation_monochromator mirror
_diffrn_radiation_probe x-ray
_diffrn_radiation_type 'Mo K\a'
_diffrn_radiation_wavelength 0.71073
_diffrn_reflns_av_R_equivalents 0.0393
_diffrn_reflns_av_unetI/netI 0.0255
_diffrn_reflns_Laue_measured_fraction_full 0.996
_diffrn_reflns_Laue_measured_fraction_max 0.931
_diffrn_reflns_limit_h_max 11
_diffrn_reflns_limit_h_min -11
_diffrn_reflns_limit_k_max 19
_diffrn_reflns_limit_k_min -19
_diffrn_reflns_limit_l_max 16
_diffrn_reflns_limit_l_min -17
_diffrn_reflns_number 33550
_diffrn_reflns_point_group_measured_fraction_full 0.996
_diffrn_reflns_point_group_measured_fraction_max 0.931
_diffrn_reflns_theta_full 25.242
_diffrn_reflns_theta_max 29.697
_diffrn_reflns_theta_min 3.314
_diffrn_source 'micro-focus sealed X-ray tube'
_diffrn_source_type 'SuperNova (Mo) X-ray Source'
_exptl_absorpt_coefficient_mu 0.082
_exptl_absorpt_correction_T_max 1.00000
_exptl_absorpt_correction_T_min 0.89737
_exptl_absorpt_correction_type multi-scan
_exptl_absorpt_process_details
;
CrysAlisPro 1.171.41.99a (Rigaku Oxford Diffraction, 2021)
Empirical absorption correction using spherical harmonics,
implemented in SCALE3 ABSPACK scaling algorithm.
;
_exptl_crystal_colour 'translucent dark orange'
_exptl_crystal_density_diffrn 1.250
_exptl_crystal_description block
_exptl_crystal_F_000 616
_exptl_crystal_recrystallization_method
'The material was recrystallised from a mixture of petrol and ethyl acetate  by slow evaporation'
_exptl_crystal_size_max 0.37
_exptl_crystal_size_mid 0.33
_exptl_crystal_size_min 0.26
_refine_diff_density_max 0.291
_refine_diff_density_min -0.239
_refine_diff_density_rms 0.045
_refine_ls_extinction_method none
_refine_ls_goodness_of_fit_ref 1.058
_refine_ls_hydrogen_treatment refall
_refine_ls_matrix_type full
_refine_ls_number_parameters 278
_refine_ls_number_reflns 4012
_refine_ls_number_restraints 0
_refine_ls_restrained_S_all 1.058
_refine_ls_R_factor_all 0.0549
_refine_ls_R_factor_gt 0.0454
_refine_ls_shift/su_max 0.001
_refine_ls_shift/su_mean 0.000
_refine_ls_structure_factor_coef Fsqd
_refine_ls_weighting_details 'w=1/[\s^2^(Fo^2^)+(0.0412P)^2^+0.7509P] where P=(Fo^2^+2Fc^2^)/3'
_refine_ls_weighting_scheme calc
_refine_ls_wR_factor_gt 0.1063
_refine_ls_wR_factor_ref 0.1114
_reflns_Friedel_coverage 0.000
_reflns_number_gt 3412
_reflns_number_total 4012
_reflns_threshold_expression 'I > 2\s(I)'
_cod_data_source_file d4cc03880k2.cif
_cod_data_source_block se21009
_cod_depositor_comments 'Adding full bibliography for 7133704.cif.'
_cod_database_code 7133704
_shelx_shelxl_version_number 2018/3
_chemical_oxdiff_formula 'C17 H22 N2 O2'
_chemical_oxdiff_usercomment '@ 120 K KN06-174'
_shelx_space_group_comment
;
The symmetry employed for this shelxl refinement is uniquely defined
by the following loop, which should always be used as a source of
symmetry information in preference to the above space-group names.
They are only intended as comments.
;
_shelx_estimated_absorpt_t_max 0.979
_shelx_estimated_absorpt_t_min 0.970
_reflns_odcompleteness_completeness 99.66
_reflns_odcompleteness_iscentric 1
_reflns_odcompleteness_theta 26.32
_olex2_refinement_description
;
;
_olex2_diffrn_ambient_temperature_device 'Oxford Cryosystems Cryostream 700+'
_olex2_exptl_crystal_mounting_method 'The crystal was mounted on a MITIGEN holder in Paratone oil'
_olex2_submission_original_sample_id KN06-174
_olex2_submission_special_instructions 'No special instructions were received'
_oxdiff_exptl_absorpt_empirical_details
;
Empirical correction (ABSPACK) includes:
- Absorption correction using spherical harmonics
- Frame scaling
;
_oxdiff_exptl_absorpt_empirical_full_max 1.209
_oxdiff_exptl_absorpt_empirical_full_min 0.815

loop_
_space_group_symop_operation_xyz
'x, y, z'
'-x+1/2, y+1/2, -z+1/2'
'-x, -y, -z'
'x-1/2, -y-1/2, z-1/2'

loop_
_atom_site_label
_atom_site_type_symbol
_atom_site_fract_x
_atom_site_fract_y
_atom_site_fract_z
_atom_site_U_iso_or_equiv
_atom_site_adp_type
_atom_site_occupancy
_atom_site_site_symmetry_order
_atom_site_calc_flag
_atom_site_refinement_flags_posn
_atom_site_refinement_flags_adp
_atom_site_refinement_flags_occupancy
_atom_site_disorder_assembly
_atom_site_disorder_group
O1 O 0.10052(12) 0.61016(7) 0.85112(7) 0.0272(2) Uani 1 1 d . . . . .
O2 O 0.06401(11) 0.67944(6) 0.69895(7) 0.0259(2) Uani 1 1 d . . . . .
N1 N 0.34441(13) 0.30613(8) 0.53298(8) 0.0215(2) Uani 1 1 d . . . . .
H1 H 0.3852(19) 0.2531(13) 0.5548(12) 0.028(4) Uiso 1 1 d . . . . .
N2 N 0.10910(12) 0.61114(7) 0.75299(8) 0.0198(2) Uani 1 1 d . . . . .
C1 C 0.29485(14) 0.37546(8) 0.59836(9) 0.0180(2) Uani 1 1 d . . . . .
C2 C 0.28596(15) 0.37446(9) 0.70925(10) 0.0198(3) Uani 1 1 d . . . . .
H2 H 0.3247(18) 0.3207(12) 0.7495(12) 0.026(4) Uiso 1 1 d . . . . .
C3 C 0.22494(14) 0.45298(9) 0.75896(9) 0.0194(2) Uani 1 1 d . . . . .
H3 H 0.2189(18) 0.4551(11) 0.8344(12) 0.024(4) Uiso 1 1 d . . . . .
C4 C 0.17287(14) 0.53033(8) 0.69952(9) 0.0179(2) Uani 1 1 d . . . . .
C5 C 0.18426(14) 0.53295(9) 0.58853(9) 0.0190(2) Uani 1 1 d . . . . .
H5 H 0.1448(18) 0.5868(11) 0.5509(12) 0.023(4) Uiso 1 1 d . . . . .
C6 C 0.24711(14) 0.45593(9) 0.53912(9) 0.0186(2) Uani 1 1 d . . . . .
C7 C 0.26985(17) 0.43505(9) 0.42314(10) 0.0230(3) Uani 1 1 d . . . . .
H7A H 0.167(2) 0.4256(12) 0.3871(13) 0.032(4) Uiso 1 1 d . . . . .
H7B H 0.3214(19) 0.4855(12) 0.3840(13) 0.030(4) Uiso 1 1 d . . . . .
C8 C 0.36651(15) 0.34178(9) 0.42420(9) 0.0197(3) Uani 1 1 d . . . . .
H8 H 0.4804(18) 0.3559(11) 0.4174(11) 0.021(4) Uiso 1 1 d . . . . .
C9 C 0.31583(14) 0.26947(9) 0.33968(9) 0.0187(2) Uani 1 1 d . . . . .
H9 H 0.2071(17) 0.2569(10) 0.3524(11) 0.019(4) Uiso 1 1 d . . . . .
C10 C 0.32822(14) 0.31195(9) 0.22680(9) 0.0182(2) Uani 1 1 d . . . . .
H10 H 0.2572(16) 0.3686(10) 0.2248(10) 0.014(3) Uiso 1 1 d . . . . .
C11 C 0.49240(15) 0.34506(10) 0.19864(10) 0.0229(3) Uani 1 1 d . . . . .
H11A H 0.5342(19) 0.3900(12) 0.2516(13) 0.030(4) Uiso 1 1 d . . . . .
H11B H 0.5656(19) 0.2921(12) 0.2012(12) 0.029(4) Uiso 1 1 d . . . . .
C12 C 0.49579(17) 0.38945(10) 0.08805(10) 0.0263(3) Uani 1 1 d . . . . .
H12A H 0.4313(18) 0.4506(12) 0.0868(12) 0.024(4) Uiso 1 1 d . . . . .
H12B H 0.603(2) 0.4089(12) 0.0722(13) 0.034(4) Uiso 1 1 d . . . . .
C13 C 0.43075(16) 0.32117(11) 0.00447(10) 0.0266(3) Uani 1 1 d . . . . .
H13A H 0.4997(19) 0.2650(12) 0.0001(12) 0.025(4) Uiso 1 1 d . . . . .
H13B H 0.431(2) 0.3530(13) -0.0678(14) 0.039(5) Uiso 1 1 d . . . . .
C14 C 0.26709(16) 0.28820(11) 0.03216(10) 0.0260(3) Uani 1 1 d . . . . .
H14A H 0.230(2) 0.2402(12) -0.0215(13) 0.034(4) Uiso 1 1 d . . . . .
H14B H 0.1989(19) 0.3434(12) 0.0315(12) 0.029(4) Uiso 1 1 d . . . . .
C15 C 0.26583(15) 0.24288(10) 0.14220(10) 0.0231(3) Uani 1 1 d . . . . .
H15A H 0.332(2) 0.1832(13) 0.1431(13) 0.034(4) Uiso 1 1 d . . . . .
H15B H 0.159(2) 0.2217(12) 0.1624(13) 0.033(4) Uiso 1 1 d . . . . .
C16 C 0.40645(16) 0.17880(9) 0.35316(10) 0.0219(3) Uani 1 1 d . . . . .
H16 H 0.5173(19) 0.1835(11) 0.3459(12) 0.028(4) Uiso 1 1 d . . . . .
C17 C 0.3466(2) 0.09652(11) 0.37765(13) 0.0362(4) Uani 1 1 d . . . . .
H17A H 0.409(2) 0.0377(14) 0.3878(15) 0.047(5) Uiso 1 1 d . . . . .
H17B H 0.237(2) 0.0915(14) 0.3859(15) 0.048(5) Uiso 1 1 d . . . . .

loop_
_atom_site_aniso_label
_atom_site_aniso_U_11
_atom_site_aniso_U_22
_atom_site_aniso_U_33
_atom_site_aniso_U_23
_atom_site_aniso_U_13
_atom_site_aniso_U_12
O1 0.0344(5) 0.0266(5) 0.0207(4) -0.0068(4) 0.0034(4) 0.0010(4)
O2 0.0298(5) 0.0179(4) 0.0299(5) -0.0023(4) -0.0029(4) 0.0048(4)
N1 0.0305(6) 0.0174(5) 0.0165(5) 0.0007(4) 0.0005(4) 0.0065(4)
N2 0.0187(5) 0.0181(5) 0.0226(5) -0.0043(4) -0.0010(4) -0.0022(4)
C1 0.0195(6) 0.0154(5) 0.0192(6) -0.0007(4) -0.0001(4) -0.0006(4)
C2 0.0244(6) 0.0170(6) 0.0180(5) 0.0013(4) -0.0008(4) 0.0002(5)
C3 0.0221(6) 0.0200(6) 0.0160(5) -0.0008(4) 0.0005(4) -0.0037(5)
C4 0.0179(6) 0.0157(6) 0.0199(6) -0.0031(4) 0.0001(4) -0.0017(4)
C5 0.0223(6) 0.0155(6) 0.0191(6) 0.0003(4) -0.0021(4) -0.0010(5)
C6 0.0208(6) 0.0184(6) 0.0164(5) 0.0000(4) -0.0007(4) -0.0011(5)
C7 0.0330(7) 0.0196(6) 0.0164(6) -0.0006(5) 0.0008(5) 0.0054(5)
C8 0.0231(6) 0.0197(6) 0.0162(5) -0.0004(4) 0.0009(4) 0.0006(5)
C9 0.0184(6) 0.0199(6) 0.0178(5) -0.0015(4) 0.0016(4) 0.0000(5)
C10 0.0186(6) 0.0197(6) 0.0164(5) -0.0021(4) 0.0003(4) 0.0014(5)
C11 0.0224(6) 0.0283(7) 0.0180(6) -0.0003(5) -0.0005(5) -0.0043(5)
C12 0.0282(7) 0.0307(7) 0.0201(6) 0.0027(5) 0.0027(5) -0.0027(6)
C13 0.0283(7) 0.0343(8) 0.0172(6) -0.0008(5) 0.0012(5) 0.0045(6)
C14 0.0254(6) 0.0332(7) 0.0191(6) -0.0053(5) -0.0043(5) 0.0041(6)
C15 0.0214(6) 0.0270(7) 0.0207(6) -0.0052(5) -0.0009(5) -0.0022(5)
C16 0.0245(6) 0.0225(6) 0.0187(6) -0.0019(5) 0.0024(5) 0.0032(5)
C17 0.0413(9) 0.0243(7) 0.0434(9) 0.0043(6) 0.0141(7) 0.0040(7)

loop_
_atom_type_symbol
_atom_type_description
_atom_type_scat_dispersion_real
_atom_type_scat_dispersion_imag
_atom_type_scat_source
C C 0.0033 0.0016 'International Tables Vol C Tables 4.2.6.8 and 6.1.1.4'
H H 0.0000 0.0000 'International Tables Vol C Tables 4.2.6.8 and 6.1.1.4'
N N 0.0061 0.0033 'International Tables Vol C Tables 4.2.6.8 and 6.1.1.4'
O O 0.0106 0.0060 'International Tables Vol C Tables 4.2.6.8 and 6.1.1.4'

loop_
_exptl_crystal_face_index_h
_exptl_crystal_face_index_k
_exptl_crystal_face_index_l
_exptl_crystal_face_perp_dist
12 -2 3 0.1224
-10 1 10 0.1597
-12 0 5 0.1688
3 12 13 0.1864
2 20 1 0.1534
1 -5 -17 0.1671
-3 -14 -11 0.1887
-2 11 -15 0.1820
0 17 -9 0.1446
1 -14 12 0.0964
7 15 5 0.1679
6 10 13 0.1726
6 -13 -10 0.1751
-7 14 8 0.1613
1 -16 -10 0.1531
-3 19 4 0.1462
-1 17 9 0.1736
2 13 -13 0.1392
12 1 -1 0.1300
11 2 7 0.1163

loop_
_geom_angle_atom_site_label_1
_geom_angle_atom_site_label_2
_geom_angle_atom_site_label_3
_geom_angle
_geom_angle_site_symmetry_1
_geom_angle_site_symmetry_3
_geom_angle_publ_flag
C1 N1 H1 123.9(11) . . ?
C1 N1 C8 111.63(10) . . ?
C8 N1 H1 122.0(11) . . ?
O1 N2 C4 119.31(10) . . ?
O2 N2 O1 122.32(10) . . ?
O2 N2 C4 118.37(10) . . ?
N1 C1 C2 128.67(11) . . ?
N1 C1 C6 110.34(10) . . ?
C2 C1 C6 120.98(11) . . ?
C1 C2 H2 120.5(9) . . ?
C3 C2 C1 118.26(11) . . ?
C3 C2 H2 121.2(9) . . ?
C2 C3 H3 120.4(9) . . ?
C2 C3 C4 120.22(11) . . ?
C4 C3 H3 119.3(9) . . ?
C3 C4 N2 119.23(11) . . ?
C3 C4 C5 121.99(11) . . ?
C5 C4 N2 118.75(11) . . ?
C4 C5 H5 119.1(9) . . ?
C6 C5 C4 117.94(11) . . ?
C6 C5 H5 122.9(9) . . ?
C1 C6 C7 108.37(10) . . ?
C5 C6 C1 120.52(11) . . ?
C5 C6 C7 131.00(11) . . ?
C6 C7 H7A 109.9(10) . . ?
C6 C7 H7B 114.6(10) . . ?
C6 C7 C8 103.59(10) . . ?
H7A C7 H7B 105.8(13) . . ?
C8 C7 H7A 111.1(10) . . ?
C8 C7 H7B 112.0(10) . . ?
N1 C8 C7 102.59(9) . . ?
N1 C8 H8 106.8(8) . . ?
N1 C8 C9 112.42(10) . . ?
C7 C8 H8 110.6(9) . . ?
C9 C8 C7 114.33(10) . . ?
C9 C8 H8 109.7(9) . . ?
C8 C9 H9 105.6(9) . . ?
C8 C9 C10 111.08(10) . . ?
C10 C9 H9 107.8(8) . . ?
C16 C9 C8 110.30(10) . . ?
C16 C9 H9 108.9(9) . . ?
C16 C9 C10 112.83(10) . . ?
C9 C10 H10 106.2(8) . . ?
C11 C10 C9 114.18(10) . . ?
C11 C10 H10 108.2(8) . . ?
C11 C10 C15 110.02(10) . . ?
C15 C10 C9 111.45(10) . . ?
C15 C10 H10 106.4(8) . . ?
C10 C11 H11A 111.3(10) . . ?
C10 C11 H11B 110.7(10) . . ?
H11A C11 H11B 104.1(13) . . ?
C12 C11 C10 111.66(11) . . ?
C12 C11 H11A 110.1(9) . . ?
C12 C11 H11B 108.6(9) . . ?
C11 C12 H12A 109.8(8) . . ?
C11 C12 H12B 109.4(10) . . ?
H12A C12 H12B 105.7(13) . . ?
C13 C12 C11 111.11(12) . . ?
C13 C12 H12A 109.2(8) . . ?
C13 C12 H12B 111.4(10) . . ?
C12 C13 H13A 109.4(9) . . ?
C12 C13 H13B 109.5(10) . . ?
H13A C13 H13B 106.9(13) . . ?
C14 C13 C12 111.10(11) . . ?
C14 C13 H13A 108.8(9) . . ?
C14 C13 H13B 111.0(10) . . ?
C13 C14 H14A 109.5(10) . . ?
C13 C14 H14B 108.0(10) . . ?
C13 C14 C15 110.93(11) . . ?
H14A C14 H14B 110.4(13) . . ?
C15 C14 H14A 108.9(10) . . ?
C15 C14 H14B 109.1(9) . . ?
C10 C15 H15A 109.2(10) . . ?
C10 C15 H15B 108.8(10) . . ?
C14 C15 C10 111.05(11) . . ?
C14 C15 H15A 110.1(9) . . ?
C14 C15 H15B 112.1(9) . . ?
H15A C15 H15B 105.4(14) . . ?
C9 C16 H16 116.2(10) . . ?
C17 C16 C9 125.17(13) . . ?
C17 C16 H16 118.6(10) . . ?
C16 C17 H17A 124.0(11) . . ?
C16 C17 H17B 119.1(12) . . ?
H17A C17 H17B 116.9(16) . . ?

loop_
_geom_bond_atom_site_label_1
_geom_bond_atom_site_label_2
_geom_bond_distance
_geom_bond_site_symmetry_2
_geom_bond_publ_flag
O1 N2 1.2411(14) . ?
O2 N2 1.2365(14) . ?
N1 H1 0.867(18) . ?
N1 C1 1.3512(16) . ?
N1 C8 1.4762(15) . ?
N2 C4 1.4357(15) . ?
C1 C2 1.4020(16) . ?
C1 C6 1.4135(17) . ?
C2 H2 0.966(16) . ?
C2 C3 1.3787(17) . ?
C3 H3 0.954(15) . ?
C3 C4 1.3910(17) . ?
C4 C5 1.4055(16) . ?
C5 H5 0.954(16) . ?
C5 C6 1.3663(17) . ?
C6 C7 1.5081(16) . ?
C7 H7A 0.994(17) . ?
C7 H7B 0.975(17) . ?
C7 C8 1.5526(17) . ?
C8 H8 1.001(15) . ?
C8 C9 1.5311(17) . ?
C9 H9 0.965(15) . ?
C9 C10 1.5496(16) . ?
C9 C16 1.5022(17) . ?
C10 H10 1.004(14) . ?
C10 C11 1.5300(17) . ?
C10 C15 1.5325(17) . ?
C11 H11A 0.982(17) . ?
C11 H11B 0.974(17) . ?
C11 C12 1.5291(18) . ?
C12 H12A 1.024(16) . ?
C12 H12B 0.984(18) . ?
C12 C13 1.5246(19) . ?
C13 H13A 0.990(16) . ?
C13 H13B 1.016(18) . ?
C13 C14 1.524(2) . ?
C14 H14A 1.005(17) . ?
C14 H14B 0.973(17) . ?
C14 C15 1.5278(18) . ?
C15 H15A 1.015(18) . ?
C15 H15B 1.002(17) . ?
C16 H16 0.959(16) . ?
C16 C17 1.306(2) . ?
C17 H17A 0.99(2) . ?
C17 H17B 0.95(2) . ?

loop_
_geom_torsion_atom_site_label_1
_geom_torsion_atom_site_label_2
_geom_torsion_atom_site_label_3
_geom_torsion_atom_site_label_4
_geom_torsion
_geom_torsion_site_symmetry_1
_geom_torsion_site_symmetry_2
_geom_torsion_site_symmetry_3
_geom_torsion_site_symmetry_4
_geom_torsion_publ_flag
O1 N2 C4 C3 -0.56(17) . . . . ?
O1 N2 C4 C5 -178.99(11) . . . . ?
O2 N2 C4 C3 179.69(11) . . . . ?
O2 N2 C4 C5 1.26(16) . . . . ?
N1 C1 C2 C3 -177.38(12) . . . . ?
N1 C1 C6 C5 176.34(11) . . . . ?
N1 C1 C6 C7 -0.27(15) . . . . ?
N1 C8 C9 C10 175.52(10) . . . . ?
N1 C8 C9 C16 -58.62(13) . . . . ?
N2 C4 C5 C6 179.16(11) . . . . ?
C1 N1 C8 C7 -18.61(14) . . . . ?
C1 N1 C8 C9 -141.90(11) . . . . ?
C1 C2 C3 C4 0.50(18) . . . . ?
C1 C6 C7 C8 -10.93(14) . . . . ?
C2 C1 C6 C5 -3.10(19) . . . . ?
C2 C1 C6 C7 -179.70(12) . . . . ?
C2 C3 C4 N2 179.72(11) . . . . ?
C2 C3 C4 C5 -1.91(19) . . . . ?
C3 C4 C5 C6 0.78(18) . . . . ?
C4 C5 C6 C1 1.68(18) . . . . ?
C4 C5 C6 C7 177.41(12) . . . . ?
C5 C6 C7 C8 172.95(13) . . . . ?
C6 C1 C2 C3 1.95(18) . . . . ?
C6 C7 C8 N1 16.96(13) . . . . ?
C6 C7 C8 C9 138.96(11) . . . . ?
C7 C8 C9 C10 59.07(14) . . . . ?
C7 C8 C9 C16 -175.07(10) . . . . ?
C8 N1 C1 C2 -168.14(12) . . . . ?
C8 N1 C1 C6 12.48(15) . . . . ?
C8 C9 C10 C11 58.99(14) . . . . ?
C8 C9 C10 C15 -175.59(10) . . . . ?
C8 C9 C16 C17 115.73(15) . . . . ?
C9 C10 C11 C12 -177.94(11) . . . . ?
C9 C10 C15 C14 175.71(10) . . . . ?
C10 C9 C16 C17 -119.40(15) . . . . ?
C10 C11 C12 C13 -55.53(15) . . . . ?
C11 C10 C15 C14 -56.59(14) . . . . ?
C11 C12 C13 C14 55.25(16) . . . . ?
C12 C13 C14 C15 -56.20(16) . . . . ?
C13 C14 C15 C10 57.15(15) . . . . ?
C15 C10 C11 C12 55.88(15) . . . . ?
C16 C9 C10 C11 -65.46(14) . . . . ?
C16 C9 C10 C15 59.97(14) . . . . ?

loop_
_exptl_oxdiff_crystal_face_indexfrac_h
_exptl_oxdiff_crystal_face_indexfrac_k
_exptl_oxdiff_crystal_face_indexfrac_l
_exptl_oxdiff_crystal_face_x
_exptl_oxdiff_crystal_face_y
_exptl_oxdiff_crystal_face_z
11.7787 -2.0950 3.1491 -0.8137 0.3869 0.4338
-10.1179 1.4179 9.9052 0.9312 -0.2225 0.2887
-11.5848 0.2630 5.3482 0.9725 -0.2328 0.0003
3.3322 11.6723 13.4287 -0.1362 -0.3896 0.9108
1.6445 19.6234 1.1050 -0.3172 -0.8992 0.3012
1.1713 -4.6048 -17.2400 -0.3508 0.1226 -0.9284
-3.1336 -14.3777 -11.2736 0.1895 0.5398 -0.8202
-1.9481 10.5067 -14.7546 -0.2329 -0.6560 -0.7179
-0.4259 17.0320 -9.0955 -0.3167 -0.8948 -0.3146
1.2337 -14.1274 12.3209 0.2823 0.7966 0.5346
7.1361 15.0569 4.6988 -0.6193 -0.5308 0.5786
5.6143 9.9353 12.8339 -0.3013 -0.2594 0.9176
5.8052 -13.3450 -10.1701 -0.4797 0.6979 -0.5317
-7.1313 13.7747 7.5236 0.5278 -0.7674 0.3640
0.6996 -16.3639 -10.0312 -0.0573 0.7301 -0.6810
-2.6839 18.8232 4.1046 0.0740 -0.9357 0.3449
-0.9879 16.8690 9.2855 0.0602 -0.7662 0.6397
1.8227 12.9254 -13.2720 -0.5183 -0.6773 -0.5221
12.0614 0.7520 -1.0494 -0.9419 0.2258 0.2486
10.9618 2.4532 6.8419 -0.7342 0.1766 0.6556
